data_7152986
loop_
_publ_author_name
'Aravinda, Subrayashastry'
'Raghavender, Upadhyayula S.'
'Rai, Rajkishor'
'Harini, Veldore V.'
'Shamala, Narayanaswamy'
'Balaram, Padmanabhan'

_publ_section_title
;
 Analysis of designed \b-hairpin peptides: molecular conformation and
 packing in crystals.
;
_journal_issue 25
_journal_name_full 'Organic &amp; biomolecular chemistry'
_journal_page_first 4220
_journal_page_last 4231
_journal_paper_doi 10.1039/c3ob25777k
_journal_volume 11
_journal_year 2013
_chemical_formula_sum 'C56 H83 N8 O13.5'
_chemical_formula_weight 1084.30
_chemical_name_common Boc-Leu-Tyr-Val-D-Pro-Pro-Leu-Phe-Val-OMe
_chemical_name_systematic
;
t-Butyloxycarbonyl-leucyl-tyrosinyl-valyl-D-
prolyl-prolyl-leucyl-phenylalanyl-valyl-methyl ester
;
_space_group_IT_number 4
_symmetry_cell_setting monoclinic
_symmetry_space_group_name_Hall 'P 2yb'
_symmetry_space_group_name_H-M 'P 1 21 1'
_atom_sites_solution_hydrogens geom
_atom_sites_solution_primary direct
_atom_sites_solution_secondary difmap
_audit_creation_method SHELXL-97
_cell_angle_alpha 90.00
_cell_angle_beta 105.590(4)
_cell_angle_gamma 90.00
_cell_formula_units_Z 4
_cell_length_a 14.3184(8)
_cell_length_b 18.9924(9)
_cell_length_c 25.1569(14)
_cell_measurement_temperature 293(2)
_cell_volume 6589.5(6)
_computing_data_collection SMART
_computing_data_reduction SAINT
_computing_structure_refinement 'SHELXL-97 (Sheldrick, 1997)'
_computing_structure_solution 'SHELXD-97 (Schneider and Sheldrick, 2002)'
_diffrn_ambient_temperature 293(2)
_diffrn_measured_fraction_theta_full 0.931
_diffrn_measured_fraction_theta_max 0.931
_diffrn_measurement_device_type
;
BRUKER AXS SMART APEXII ULTRA CCD with Cu source
;
_diffrn_measurement_method 'omega and phi scans'
_diffrn_radiation_monochromator graphite
_diffrn_radiation_source 'rotating anode'
_diffrn_radiation_type CuK\a
_diffrn_radiation_wavelength 1.54178
_diffrn_reflns_av_R_equivalents 0.0451
_diffrn_reflns_av_sigmaI/netI 0.0505
_diffrn_reflns_limit_h_max 16
_diffrn_reflns_limit_h_min -17
_diffrn_reflns_limit_k_max 23
_diffrn_reflns_limit_k_min -22
_diffrn_reflns_limit_l_max 30
_diffrn_reflns_limit_l_min -30
_diffrn_reflns_number 34052
_diffrn_reflns_theta_full 71.74
_diffrn_reflns_theta_max 71.74
_diffrn_reflns_theta_min 1.82
_exptl_absorpt_coefficient_mu 0.642
_exptl_absorpt_correction_type none
_exptl_crystal_colour 'color less'
_exptl_crystal_density_diffrn 1.093
_exptl_crystal_density_method 'not measured'
_exptl_crystal_description plates
_exptl_crystal_F_000 2332
_exptl_crystal_size_max 0.49
_exptl_crystal_size_mid 0.09
_exptl_crystal_size_min 0.05
_refine_diff_density_max 0.410
_refine_diff_density_min -0.359
_refine_diff_density_rms 0.082
_refine_ls_abs_structure_details 'Flack H D (1983), Acta Cryst. A39, 876-881'
_refine_ls_abs_structure_Flack 10(10)
_refine_ls_extinction_coef 0.0030(2)
_refine_ls_extinction_expression Fc^*^=kFc[1+0.001xFc^2^\l^3^/sin(2\q)]^-1/4^
_refine_ls_extinction_method SHELXL
_refine_ls_goodness_of_fit_ref 1.075
_refine_ls_hydrogen_treatment 'riding over the heavy atom'
_refine_ls_matrix_type full
_refine_ls_number_parameters 1397
_refine_ls_number_reflns 12392
_refine_ls_number_restraints 4
_refine_ls_restrained_S_all 1.075
_refine_ls_R_factor_all 0.2475
_refine_ls_R_factor_gt 0.1249
_refine_ls_shift/su_max 6.962
_refine_ls_shift/su_mean 0.289
_refine_ls_structure_factor_coef Fsqd
_refine_ls_weighting_details 'calc w=1/[\s^2^(Fo^2^)+(0.1000P)^2^+9.2000P] where P=(Fo^2^+2Fc^2^)/3'
_refine_ls_weighting_scheme calc
_refine_ls_wR_factor_gt 0.2929
_refine_ls_wR_factor_ref 0.3664
_reflns_number_gt 4214
_reflns_number_total 12392
_reflns_threshold_expression >2sigma(I)
_cod_data_source_file c3ob25777k.txt
_cod_data_source_block YDPP8-B
_cod_depositor_comments
;
The following automatic conversions were performed:
'_atom_site_symetry_multiplicity' tag replaced with
'_atom_site_symmetry_multiplicity'.

Automatic conversion script
Id: cif_correct_tags 1440 2010-10-19 06:21:57Z saulius 

The following automatic conversions were performed:

'_symmetry_cell_setting' value 'Monoclinic' changed to 'monoclinic'
according to /home/saulius/struct/CIF-dictionaries/cif_core.dic
dictionary named 'cif_core.dic' version 2.4.2 from 2011-04-26.

Automatic conversion script
Id: cif_fix_values 1891 2012-01-12 08:04:46Z andrius 
;
_cod_original_sg_symbol_H-M P2(1)
_cod_original_formula_sum 'C56 H83 N8 O13.50'
_cod_database_code 7152986

loop_
_symmetry_equiv_pos_as_xyz
'x, y, z'
'-x, y+1/2, -z'

loop_
_atom_site_label
_atom_site_type_symbol
_atom_site_fract_x
_atom_site_fract_y
_atom_site_fract_z
_atom_site_U_iso_or_equiv
_atom_site_adp_type
_atom_site_occupancy
_atom_site_symmetry_multiplicity
_atom_site_calc_flag
_atom_site_refinement_flags
C11 C 0.4279(15) 0.8441(17) 0.5020(10) 0.215(12) Uani 1 1 d .
H11A H 0.3766 0.8227 0.5143 0.322 Uiso 1 1 calc R
H11B H 0.4034 0.8847 0.4800 0.322 Uiso 1 1 calc R
H11C H 0.4791 0.8582 0.5335 0.322 Uiso 1 1 calc R
C12 C 0.5421(14) 0.8238(13) 0.4466(8) 0.180(9) Uani 1 1 d .
H12A H 0.5654 0.7901 0.4247 0.270 Uiso 1 1 calc R
H12B H 0.5948 0.8387 0.4769 0.270 Uiso 1 1 calc R
H12C H 0.5157 0.8637 0.4242 0.270 Uiso 1 1 calc R
C13 C 0.495(3) 0.7236(13) 0.5064(12) 0.286(17) Uani 1 1 d .
H13A H 0.4380 0.7065 0.5158 0.429 Uiso 1 1 calc R
H13B H 0.5433 0.7360 0.5396 0.429 Uiso 1 1 calc R
H13C H 0.5195 0.6875 0.4872 0.429 Uiso 1 1 calc R
C14 C 0.4670(15) 0.7915(11) 0.4678(10) 0.144(6) Uani 1 1 d .
O01 O 0.3870(9) 0.7656(7) 0.4198(6) 0.154(4) Uani 1 1 d .
C02 C 0.3375(19) 0.8105(18) 0.3763(12) 0.171(10) Uani 1 1 d .
O02 O 0.3530(10) 0.8696(7) 0.3780(6) 0.143(4) Uani 1 1 d .
N11 N 0.2853(12) 0.7671(9) 0.3409(7) 0.149(6) Uani 1 1 d .
H11 H 0.2888 0.7225 0.3467 0.179 Uiso 1 1 calc R
C11A C 0.2183(12) 0.7969(8) 0.2892(7) 0.122(5) Uani 1 1 d .
H11D H 0.2088 0.8474 0.2939 0.147 Uiso 1 1 calc R
C11' C 0.1231(11) 0.7583(7) 0.2820(6) 0.104(4) Uani 1 1 d .
O11 O 0.1242(7) 0.6949(5) 0.2862(4) 0.118(3) Uani 1 1 d .
C11B C 0.2674(16) 0.7856(11) 0.2442(10) 0.163(8) Uani 1 1 d .
H11E H 0.2759 0.7354 0.2402 0.195 Uiso 1 1 calc R
H11F H 0.3314 0.8066 0.2556 0.195 Uiso 1 1 calc R
C11G C 0.2140(18) 0.8158(10) 0.1873(9) 0.153(7) Uani 1 1 d .
H11G H 0.1467 0.7993 0.1770 0.184 Uiso 1 1 calc R
C11D C 0.216(2) 0.8944(11) 0.1873(9) 0.192(10) Uani 1 1 d .
H11H H 0.1783 0.9115 0.1521 0.289 Uiso 1 1 calc R
H11I H 0.2815 0.9105 0.1940 0.289 Uiso 1 1 calc R
H11J H 0.1887 0.9118 0.2158 0.289 Uiso 1 1 calc R
C11E C 0.266(2) 0.7906(13) 0.1436(9) 0.225(13) Uani 1 1 d .
H11K H 0.2309 0.8077 0.1079 0.338 Uiso 1 1 calc R
H11L H 0.2673 0.7401 0.1432 0.338 Uiso 1 1 calc R
H11M H 0.3308 0.8086 0.1529 0.338 Uiso 1 1 calc R
N12 N 0.0449(9) 0.8005(6) 0.2705(5) 0.103(3) Uani 1 1 d .
H12 H 0.0495 0.8445 0.2635 0.124 Uiso 1 1 calc R
C12A C -0.0464(11) 0.7695(9) 0.2703(7) 0.118(5) Uani 1 1 d .
H12D H -0.0418 0.7184 0.2664 0.142 Uiso 1 1 calc R
C12' C -0.1286(13) 0.7975(11) 0.2218(8) 0.128(5) Uani 1 1 d .
O12 O -0.1287(8) 0.8613(5) 0.2107(5) 0.130(3) Uani 1 1 d .
C12B C -0.0772(12) 0.7856(9) 0.3248(7) 0.129(5) Uani 1 1 d .
H12E H -0.1387 0.7628 0.3226 0.155 Uiso 1 1 calc R
H12F H -0.0864 0.8360 0.3274 0.155 Uiso 1 1 calc R
C12G C 0.0010(13) 0.7594(9) 0.3795(7) 0.115(4) Uani 1 1 d .
C12D C -0.0204(16) 0.6950(12) 0.3996(10) 0.150(6) Uani 1 1 d .
H12G H -0.0757 0.6688 0.3835 0.179 Uiso 1 1 calc R
C12E C 0.0497(19) 0.6743(11) 0.4461(11) 0.157(8) Uani 1 1 d .
H12H H 0.0403 0.6332 0.4640 0.188 Uiso 1 1 calc R
C12F C 0.1289(18) 0.7107(11) 0.4658(9) 0.143(6) Uani 1 1 d .
O12T O 0.1993(10) 0.6899(9) 0.5176(5) 0.184(6) Uani 1 1 d .
C12Z C 0.1413(17) 0.7748(10) 0.4453(11) 0.154(7) Uani 1 1 d .
H12Z H 0.1917 0.8042 0.4635 0.185 Uiso 1 1 calc R
C12H C 0.0762(15) 0.7955(10) 0.3959(9) 0.130(5) Uani 1 1 d .
H12I H 0.0882 0.8342 0.3761 0.157 Uiso 1 1 calc R
N13 N -0.1983(10) 0.7509(6) 0.2033(6) 0.119(4) Uani 1 1 d .
H13 H -0.1862 0.7077 0.2127 0.143 Uiso 1 1 calc R
C13A C -0.2954(13) 0.7681(9) 0.1675(7) 0.124(5) Uani 1 1 d .
H13D H -0.2976 0.8185 0.1590 0.149 Uiso 1 1 calc R
C13' C -0.3601(14) 0.7540(11) 0.2038(9) 0.139(6) Uani 1 1 d .
O13 O -0.3912(9) 0.6922(7) 0.2082(5) 0.134(3) Uani 1 1 d .
C13B C -0.3265(15) 0.7262(11) 0.1124(8) 0.149(6) Uani 1 1 d .
H13E H -0.3240 0.6756 0.1201 0.179 Uiso 1 1 calc R
C13G C -0.4317(16) 0.7480(13) 0.0814(8) 0.182(8) Uani 1 1 d .
H13F H -0.4755 0.7324 0.1019 0.273 Uiso 1 1 calc R
H13G H -0.4492 0.7267 0.0455 0.273 Uiso 1 1 calc R
H13H H -0.4354 0.7983 0.0777 0.273 Uiso 1 1 calc R
C13D C -0.2514(17) 0.7453(12) 0.0824(9) 0.178(8) Uani 1 1 d .
H13I H -0.1890 0.7286 0.1031 0.267 Uiso 1 1 calc R
H13J H -0.2494 0.7955 0.0785 0.267 Uiso 1 1 calc R
H13K H -0.2684 0.7238 0.0465 0.267 Uiso 1 1 calc R
N14 N -0.3873(10) 0.8059(8) 0.2341(6) 0.128(4) Uani 1 1 d .
C14A C -0.4446(13) 0.7846(8) 0.2729(8) 0.129(5) Uani 1 1 d .
H14A H -0.5105 0.7699 0.2535 0.155 Uiso 1 1 calc R
C14' C -0.3912(18) 0.7287(13) 0.3137(10) 0.150(7) Uani 1 1 d .
O14 O -0.3017(11) 0.7381(7) 0.3385(5) 0.146(4) Uani 1 1 d .
C14B C -0.4433(15) 0.8542(9) 0.3045(9) 0.146(6) Uani 1 1 d .
H14B H -0.3892 0.8558 0.3374 0.176 Uiso 1 1 calc R
H14C H -0.5032 0.8608 0.3149 0.176 Uiso 1 1 calc R
C14G C -0.432(2) 0.9088(13) 0.2631(14) 0.231(13) Uani 1 1 d .
H14D H -0.4937 0.9165 0.2356 0.277 Uiso 1 1 calc R
H14E H -0.4100 0.9531 0.2811 0.277 Uiso 1 1 calc R
C14D C -0.3582(15) 0.8780(9) 0.2370(9) 0.150(7) Uani 1 1 d .
H14F H -0.3636 0.8976 0.2007 0.180 Uiso 1 1 calc R
H14G H -0.2926 0.8844 0.2601 0.180 Uiso 1 1 calc R
N15 N -0.4384(14) 0.6699(9) 0.3208(7) 0.149(5) Uani 1 1 d .
C15A C -0.3867(15) 0.6149(14) 0.3588(9) 0.157(7) Uani 1 1 d .
H15A H -0.3510 0.6365 0.3937 0.188 Uiso 1 1 calc R
C15' C -0.3239(19) 0.5713(12) 0.3390(15) 0.174(9) Uani 1 1 d .
O15 O -0.2709(13) 0.5224(10) 0.3682(7) 0.199(6) Uani 1 1 d .
C15B C -0.4743(16) 0.5719(10) 0.3678(11) 0.172(9) Uani 1 1 d .
H15B H -0.4969 0.5916 0.3977 0.207 Uiso 1 1 calc R
H15C H -0.4568 0.5230 0.3761 0.207 Uiso 1 1 calc R
C15G C -0.5488(17) 0.5786(13) 0.3148(10) 0.177(8) Uani 1 1 d .
H15D H -0.5385 0.5438 0.2887 0.212 Uiso 1 1 calc R
H15E H -0.6130 0.5716 0.3199 0.212 Uiso 1 1 calc R
C15D C -0.5396(14) 0.6517(12) 0.2938(10) 0.161(8) Uani 1 1 d .
H15F H -0.5520 0.6522 0.2539 0.193 Uiso 1 1 calc R
H15G H -0.5839 0.6840 0.3044 0.193 Uiso 1 1 calc R
N16 N -0.3187(12) 0.5747(9) 0.2859(8) 0.144(5) Uani 1 1 d .
H16 H -0.3543 0.6051 0.2643 0.173 Uiso 1 1 calc R
C16A C -0.2531(15) 0.5275(10) 0.2630(11) 0.157(7) Uani 1 1 d .
H16A H -0.2534 0.4807 0.2793 0.189 Uiso 1 1 calc R
C16' C -0.149(2) 0.5539(9) 0.2790(13) 0.180(12) Uani 1 1 d .
O16 O -0.1416(8) 0.6158(6) 0.2570(6) 0.152(5) Uani 1 1 d .
C16B C -0.3010(16) 0.5210(12) 0.2010(9) 0.173(8) Uani 1 1 d .
H16B H -0.3114 0.5681 0.1857 0.207 Uiso 1 1 calc R
H16C H -0.2555 0.4978 0.1843 0.207 Uiso 1 1 calc R
C16G C -0.397(2) 0.4816(16) 0.1834(11) 0.203(10) Uani 1 1 d .
H16G H -0.4426 0.5095 0.1975 0.243 Uiso 1 1 calc R
C16D C -0.437(4) 0.483(3) 0.1194(12) 0.39(3) Uani 1 1 d .
H16D H -0.4983 0.4582 0.1090 0.584 Uiso 1 1 calc R
H16E H -0.3922 0.4596 0.1029 0.584 Uiso 1 1 calc R
H16F H -0.4464 0.5304 0.1067 0.584 Uiso 1 1 calc R
C16E C -0.397(3) 0.4105(15) 0.2075(18) 0.35(3) Uani 1 1 d .
H16H H -0.4613 0.3908 0.1952 0.529 Uiso 1 1 calc R
H16I H -0.3787 0.4138 0.2470 0.529 Uiso 1 1 calc R
H16J H -0.3524 0.3807 0.1958 0.529 Uiso 1 1 calc R
N17 N -0.0819(13) 0.5177(8) 0.3066(7) 0.143(5) Uani 1 1 d .
H17 H -0.0936 0.4792 0.3216 0.172 Uiso 1 1 calc R
C17A C 0.0143(13) 0.5402(9) 0.3134(7) 0.123(5) Uani 1 1 d .
H17A H 0.0197 0.5917 0.3154 0.148 Uiso 1 1 calc R
C17' C 0.0481(12) 0.5123(9) 0.2689(8) 0.124(5) Uani 1 1 d .
O17 O 0.0477(10) 0.4472(6) 0.2609(5) 0.149(4) Uani 1 1 d .
C17B C 0.0635(13) 0.5044(9) 0.3714(8) 0.127(5) Uani 1 1 d .
H17B H 0.0276 0.5188 0.3972 0.153 Uiso 1 1 calc R
H17C H 0.0561 0.4538 0.3669 0.153 Uiso 1 1 calc R
C17G C 0.1668(19) 0.5196(10) 0.3964(8) 0.140(7) Uani 1 1 d .
C17D C 0.2154(15) 0.5787(10) 0.3959(8) 0.135(6) Uani 1 1 d .
H17D H 0.1810 0.6168 0.3771 0.162 Uiso 1 1 calc R
C17E C 0.3133(17) 0.5888(14) 0.4212(10) 0.176(8) Uani 1 1 d .
H17E H 0.3455 0.6296 0.4160 0.211 Uiso 1 1 calc R
C17F C 0.362(2) 0.532(2) 0.4562(11) 0.225(13) Uani 1 1 d .
H17F H 0.4228 0.5362 0.4813 0.270 Uiso 1 1 calc R
C17Z C 0.305(3) 0.4687(14) 0.4472(14) 0.277(19) Uani 1 1 d .
H17Z H 0.3364 0.4279 0.4627 0.332 Uiso 1 1 calc R
C17H C 0.206(2) 0.461(2) 0.417(2) 0.30(2) Uani 1 1 d .
H17H H 0.1730 0.4186 0.4135 0.355 Uiso 1 1 calc R
N18 N 0.0884(11) 0.5544(7) 0.2405(7) 0.141(5) Uani 1 1 d .
H18 H 0.1051 0.5957 0.2535 0.169 Uiso 1 1 calc R
C18A C 0.1071(17) 0.5357(9) 0.1877(8) 0.142(6) Uani 1 1 d .
H18A H 0.1021 0.4845 0.1830 0.171 Uiso 1 1 calc R
C18' C 0.204(2) 0.5571(16) 0.1892(12) 0.168(8) Uani 1 1 d .
O18 O 0.2630(14) 0.5897(10) 0.2233(8) 0.193(7) Uani 1 1 d .
C18B C 0.0333(16) 0.5709(11) 0.1386(10) 0.151(7) Uani 1 1 d .
H18B H 0.0534 0.5599 0.1052 0.181 Uiso 1 1 calc R
C18G C 0.0238(16) 0.6488(9) 0.1408(8) 0.165(7) Uani 1 1 d .
H18C H 0.0855 0.6703 0.1435 0.248 Uiso 1 1 calc R
H18D H 0.0020 0.6614 0.1725 0.248 Uiso 1 1 calc R
H18E H -0.0225 0.6649 0.1079 0.248 Uiso 1 1 calc R
C18D C -0.0638(16) 0.5387(13) 0.1319(8) 0.173(8) Uani 1 1 d .
H18F H -0.0594 0.4887 0.1276 0.259 Uiso 1 1 calc R
H18G H -0.1088 0.5581 0.0999 0.259 Uiso 1 1 calc R
H18H H -0.0858 0.5486 0.1640 0.259 Uiso 1 1 calc R
O1M O 0.2299(14) 0.5324(10) 0.1464(7) 0.205(7) Uani 1 1 d .
C1M C 0.3305(19) 0.545(2) 0.1412(12) 0.279(18) Uani 1 1 d .
H1M1 H 0.3375 0.5230 0.1081 0.418 Uiso 1 1 calc R
H1M2 H 0.3767 0.5250 0.1726 0.418 Uiso 1 1 calc R
H1M3 H 0.3417 0.5946 0.1397 0.418 Uiso 1 1 calc R
C21 C -0.549(2) 1.0922(17) 0.0391(18) 0.38(3) Uani 1 1 d .
H21A H -0.5261 1.0967 0.0068 0.574 Uiso 1 1 calc R
H21B H -0.5318 1.1335 0.0616 0.574 Uiso 1 1 calc R
H21C H -0.6185 1.0873 0.0283 0.574 Uiso 1 1 calc R
C22 C -0.529(3) 0.968(2) 0.039(3) 0.42(5) Uani 1 1 d .
H22A H -0.5159 0.9754 0.0043 0.627 Uiso 1 1 calc R
H22B H -0.5969 0.9586 0.0337 0.627 Uiso 1 1 calc R
H22C H -0.4918 0.9292 0.0579 0.627 Uiso 1 1 calc R
C23 C -0.531(3) 1.001(4) 0.120(2) 0.45(5) Uani 1 1 d .
H23A H -0.4987 0.9563 0.1309 0.671 Uiso 1 1 calc R
H23B H -0.5998 0.9937 0.1115 0.671 Uiso 1 1 calc R
H23C H -0.5114 1.0333 0.1503 0.671 Uiso 1 1 calc R
C24 C -0.504(2) 1.0286(19) 0.0714(18) 0.216(13) Uani 1 1 d .
O03 O -0.4080(17) 1.0411(10) 0.0760(9) 0.219(8) Uani 1 1 d .
C04 C -0.331(2) 0.9977(14) 0.0934(13) 0.188(11) Uani 1 1 d .
O04 O -0.3450(13) 0.9378(10) 0.1074(7) 0.204(7) Uani 1 1 d .
N21 N -0.2473(16) 1.0274(9) 0.0951(7) 0.162(6) Uani 1 1 d .
H21 H -0.2455 1.0704 0.0846 0.194 Uiso 1 1 calc R
C21A C -0.1577(17) 0.9880(11) 0.1148(9) 0.150(7) Uani 1 1 d .
H21D H -0.1698 0.9414 0.1283 0.180 Uiso 1 1 calc R
C21' C -0.0882(15) 1.0308(10) 0.1602(12) 0.157(8) Uani 1 1 d .
O21 O -0.0732(12) 1.0951(7) 0.1524(5) 0.176(6) Uani 1 1 d .
C21B C -0.096(2) 0.9828(10) 0.0759(12) 0.199(10) Uani 1 1 d .
H21E H -0.1431 0.9821 0.0399 0.239 Uiso 1 1 calc R
H21F H -0.0657 1.0287 0.0785 0.239 Uiso 1 1 calc R
C21G C -0.030(4) 0.9405(16) 0.0701(15) 0.33(3) Uani 1 1 d .
H21G H 0.0305 0.9559 0.0965 0.397 Uiso 1 1 calc R
C21D C -0.043(3) 0.8663(17) 0.0830(15) 0.308(18) Uani 1 1 d .
H21H H 0.0133 0.8398 0.0812 0.462 Uiso 1 1 calc R
H21I H -0.0991 0.8478 0.0568 0.462 Uiso 1 1 calc R
H21J H -0.0513 0.8629 0.1195 0.462 Uiso 1 1 calc R
C21E C -0.006(4) 0.934(2) 0.0114(14) 0.34(2) Uani 1 1 d .
H21K H 0.0488 0.9035 0.0147 0.508 Uiso 1 1 calc R
H21L H 0.0096 0.9801 -0.0001 0.508 Uiso 1 1 calc R
H21M H -0.0609 0.9157 -0.0154 0.508 Uiso 1 1 calc R
N22 N -0.0519(11) 1.0029(9) 0.2117(7) 0.141(5) Uani 1 1 d .
H22 H -0.0596 0.9585 0.2158 0.169 Uiso 1 1 calc R
C22A C -0.0012(15) 1.0428(9) 0.2600(8) 0.134(6) Uani 1 1 d .
H22D H 0.0105 1.0912 0.2499 0.161 Uiso 1 1 calc R
C22' C 0.0904(13) 1.0083(10) 0.2889(10) 0.147(7) Uani 1 1 d .
O22 O 0.1004(8) 0.9453(5) 0.2954(5) 0.127(3) Uani 1 1 d .
C22B C -0.0648(11) 1.0419(8) 0.2967(8) 0.128(5) Uani 1 1 d .
H22E H -0.0263 1.0536 0.3337 0.154 Uiso 1 1 calc R
H22F H -0.0884 0.9942 0.2979 0.154 Uiso 1 1 calc R
C22G C -0.1519(14) 1.0910(10) 0.2818(9) 0.147(6) Uani 1 1 d .
C22D C -0.2535(18) 1.0752(13) 0.2521(14) 0.235(13) Uani 1 1 d .
H22G H -0.2670 1.0286 0.2414 0.282 Uiso 1 1 calc R
C22E C -0.329(3) 1.120(2) 0.239(2) 0.38(3) Uani 1 1 d .
H22H H -0.3899 1.1081 0.2164 0.461 Uiso 1 1 calc R
C22F C -0.307(3) 1.1834(19) 0.261(3) 0.31(2) Uani 1 1 d .
O22T O -0.385(2) 1.2273(19) 0.252(2) 0.47(3) Uani 1 1 d .
C22Z C -0.219(3) 1.2119(18) 0.2897(15) 0.246(18) Uani 1 1 d .
H22Z H -0.2138 1.2583 0.3021 0.296 Uiso 1 1 calc R
C22H C -0.136(2) 1.1664(10) 0.2993(11) 0.183(9) Uani 1 1 d .
H22I H -0.0737 1.1832 0.3159 0.220 Uiso 1 1 calc R
N23 N 0.1551(10) 1.0571(7) 0.3093(5) 0.120(4) Uani 1 1 d .
H23 H 0.1453 1.0992 0.2964 0.144 Uiso 1 1 calc R
C23A C 0.2500(12) 1.0414(9) 0.3565(8) 0.124(5) Uani 1 1 d .
H23D H 0.2545 0.9904 0.3629 0.148 Uiso 1 1 calc R
C23' C 0.2363(12) 1.0762(11) 0.4068(8) 0.132(6) Uani 1 1 d .
O23 O 0.2546(8) 1.1417(5) 0.4136(5) 0.128(3) Uani 1 1 d .
C23B C 0.3391(14) 1.0651(11) 0.3431(7) 0.141(6) Uani 1 1 d .
H23E H 0.3359 1.1164 0.3385 0.169 Uiso 1 1 calc R
C23G C 0.3518(16) 1.0307(11) 0.2876(8) 0.172(8) Uani 1 1 d .
H23F H 0.4093 1.0489 0.2800 0.259 Uiso 1 1 calc R
H23G H 0.2965 1.0419 0.2576 0.259 Uiso 1 1 calc R
H23H H 0.3572 0.9805 0.2919 0.259 Uiso 1 1 calc R
C23D C 0.4304(13) 1.0472(11) 0.3875(9) 0.158(7) Uani 1 1 d .
H23I H 0.4860 1.0622 0.3761 0.237 Uiso 1 1 calc R
H23J H 0.4335 0.9972 0.3934 0.237 Uiso 1 1 calc R
H23K H 0.4296 1.0706 0.4212 0.237 Uiso 1 1 calc R
N24 N 0.1997(9) 1.0408(6) 0.4426(7) 0.128(4) Uani 1 1 d .
C24A C 0.1648(14) 1.0819(8) 0.4850(8) 0.140(6) Uani 1 1 d .
H24A H 0.2211 1.1011 0.5125 0.168 Uiso 1 1 calc R
C24' C 0.1003(15) 1.1389(8) 0.4620(9) 0.128(6) Uani 1 1 d .
O24 O 0.0268(11) 1.1249(6) 0.4204(6) 0.140(4) Uani 1 1 d .
C24B C 0.1179(15) 1.0226(8) 0.5127(8) 0.149(6) Uani 1 1 d .
H24B H 0.1336 1.0295 0.5524 0.179 Uiso 1 1 calc R
H24C H 0.0479 1.0227 0.4981 0.179 Uiso 1 1 calc R
C24G C 0.159(2) 0.9563(8) 0.4998(11) 0.190(10) Uani 1 1 d .
H24D H 0.1161 0.9172 0.5019 0.228 Uiso 1 1 calc R
H24E H 0.2217 0.9477 0.5252 0.228 Uiso 1 1 calc R
C24D C 0.1675(15) 0.9658(7) 0.4375(10) 0.157(8) Uani 1 1 d .
H24F H 0.2157 0.9347 0.4295 0.189 Uiso 1 1 calc R
H24G H 0.1059 0.9595 0.4102 0.189 Uiso 1 1 calc R
N25 N 0.1133(10) 1.2045(6) 0.4773(6) 0.117(4) Uani 1 1 d .
C25A C 0.0489(12) 1.2627(7) 0.4521(7) 0.131(5) Uani 1 1 d .
H25A H -0.0185 1.2475 0.4465 0.158 Uiso 1 1 calc R
C25' C 0.0620(17) 1.2909(11) 0.3964(7) 0.129(6) Uani 1 1 d .
O25 O 0.0016(10) 1.3328(7) 0.3737(5) 0.141(4) Uani 1 1 d .
C25B C 0.0725(13) 1.3198(8) 0.4983(8) 0.135(6) Uani 1 1 d .
H25B H 0.0604 1.3670 0.4833 0.162 Uiso 1 1 calc R
H25C H 0.0365 1.3123 0.5254 0.162 Uiso 1 1 calc R
C25G C 0.1746(16) 1.3063(9) 0.5208(8) 0.140(6) Uani 1 1 d .
H25D H 0.1960 1.3242 0.5582 0.168 Uiso 1 1 calc R
H25E H 0.2112 1.3300 0.4988 0.168 Uiso 1 1 calc R
C25D C 0.1928(17) 1.2258(10) 0.5206(10) 0.158(7) Uani 1 1 d .
H25F H 0.2539 1.2151 0.5127 0.190 Uiso 1 1 calc R
H25G H 0.1915 1.2043 0.5554 0.190 Uiso 1 1 calc R
N26 N 0.1366(10) 1.2704(6) 0.3832(5) 0.115(4) Uani 1 1 d .
H26 H 0.1750 1.2403 0.4035 0.138 Uiso 1 1 calc R
C26A C 0.1577(12) 1.2978(9) 0.3332(7) 0.119(5) Uani 1 1 d .
H26A H 0.1419 1.3481 0.3293 0.143 Uiso 1 1 calc R
C26' C 0.0999(16) 1.2590(10) 0.2833(9) 0.140(6) Uani 1 1 d .
O26 O 0.1016(9) 1.1951(5) 0.2764(5) 0.141(4) Uani 1 1 d .
C26B C 0.2602(14) 1.2873(10) 0.3341(9) 0.151(7) Uani 1 1 d .
H26B H 0.2715 1.2369 0.3339 0.181 Uiso 1 1 calc R
H26C H 0.2996 1.3052 0.3691 0.181 Uiso 1 1 calc R
C26G C 0.2965(15) 1.3182(12) 0.2907(9) 0.157(7) Uani 1 1 d .
H26G H 0.2537 1.3055 0.2545 0.189 Uiso 1 1 calc R
C26D C 0.306(3) 1.3994(12) 0.2955(15) 0.284(19) Uani 1 1 d .
H26D H 0.3305 1.4173 0.2663 0.426 Uiso 1 1 calc R
H26E H 0.3492 1.4116 0.3305 0.426 Uiso 1 1 calc R
H26F H 0.2431 1.4195 0.2927 0.426 Uiso 1 1 calc R
C26E C 0.397(2) 1.2922(16) 0.2951(14) 0.262(16) Uani 1 1 d .
H26H H 0.3961 1.2417 0.2934 0.394 Uiso 1 1 calc R
H26I H 0.4391 1.3073 0.3296 0.394 Uiso 1 1 calc R
H26J H 0.4188 1.3108 0.2652 0.394 Uiso 1 1 calc R
N27 N 0.0344(10) 1.2988(7) 0.2478(6) 0.126(4) Uani 1 1 d .
H27 H 0.0309 1.3423 0.2567 0.152 Uiso 1 1 calc R
C27A C -0.0329(14) 1.2756(9) 0.1946(9) 0.132(5) Uani 1 1 d .
H27A H -0.0542 1.2275 0.1994 0.158 Uiso 1 1 calc R
C27' C 0.0217(18) 1.2742(10) 0.1530(11) 0.167(8) Uani 1 1 d .
O27 O 0.0644(14) 1.3287(8) 0.1426(6) 0.203(6) Uani 1 1 d .
C27B C -0.1204(15) 1.3220(9) 0.1800(8) 0.149(6) Uani 1 1 d .
H27B H -0.1520 1.3203 0.2095 0.178 Uiso 1 1 calc R
H27C H -0.0998 1.3702 0.1770 0.178 Uiso 1 1 calc R
C27G C -0.1961(19) 1.3006(17) 0.1239(12) 0.181(9) Uani 1 1 d .
C27D C -0.198(3) 1.3379(14) 0.0704(15) 0.249(15) Uani 1 1 d .
H27D H -0.1518 1.3722 0.0698 0.299 Uiso 1 1 calc R
C27E C -0.267(4) 1.321(4) 0.0230(14) 0.45(5) Uani 1 1 d .
H27E H -0.2704 1.3473 -0.0087 0.537 Uiso 1 1 calc R
C27F C -0.326(7) 1.271(5) 0.021(5) 0.53(10) Uani 1 1 d .
H27F H -0.3772 1.2645 -0.0103 0.634 Uiso 1 1 calc R
C27Z C -0.317(6) 1.237(4) 0.056(3) 0.38(5) Uani 1 1 d .
H27Z H -0.3452 1.1935 0.0460 0.451 Uiso 1 1 calc R
C27H C -0.265(2) 1.2442(13) 0.1223(13) 0.234(13) Uani 1 1 d .
H27H H -0.2766 1.2185 0.1513 0.281 Uiso 1 1 calc R
N28 N 0.0276(17) 1.2160(8) 0.1244(8) 0.191(8) Uani 1 1 d .
H28 H -0.0088 1.1808 0.1269 0.229 Uiso 1 1 calc R
C28A C 0.097(3) 1.209(2) 0.0868(11) 0.252(18) Uani 1 1 d D
H28A H 0.1111 1.2570 0.0767 0.303 Uiso 1 1 calc R
C28' C 0.019(2) 1.180(2) 0.0385(13) 0.32(2) Uani 1 1 d D
O28 O 0.043(5) 1.185(4) -0.0053(17) 0.77(8) Uani 1 1 d D
C28B C 0.206(3) 1.169(2) 0.111(3) 0.35(3) Uani 1 1 d .
H28B H 0.2309 1.1648 0.0785 0.423 Uiso 1 1 calc R
C28G C 0.162(4) 1.105(3) 0.113(2) 0.40(4) Uani 1 1 d .
H28C H 0.1305 1.0898 0.0767 0.600 Uiso 1 1 calc R
H28D H 0.1150 1.1105 0.1341 0.600 Uiso 1 1 calc R
H28E H 0.2100 1.0715 0.1312 0.600 Uiso 1 1 calc R
C28D C 0.280(4) 1.223(5) 0.151(2) 0.65(9) Uani 1 1 d .
H28F H 0.2982 1.2594 0.1288 0.968 Uiso 1 1 calc R
H28G H 0.3367 1.1985 0.1710 0.968 Uiso 1 1 calc R
H28H H 0.2486 1.2445 0.1761 0.968 Uiso 1 1 calc R
O2M O -0.076(2) 1.1798(17) 0.0244(9) 0.291(16) Uani 1 1 d D
C2M C -0.168(3) 1.1588(17) -0.0211(11) 0.34(3) Uani 1 1 d .
H2M1 H -0.2247 1.1712 -0.0096 0.510 Uiso 1 1 calc R
H2M2 H -0.1675 1.1090 -0.0273 0.510 Uiso 1 1 calc R
H2M3 H -0.1688 1.1833 -0.0546 0.510 Uiso 1 1 calc R
O1W O -0.1727(12) 1.3898(8) 0.3496(9) 0.234(8) Uani 1 1 d .
O2W O -0.1499(15) 1.0756(13) 0.4318(8) 0.269(9) Uani 1 1 d .
O3W O -0.3436(14) 1.3020(12) 0.3608(9) 0.342(8) Uani 1 1 d .

loop_
_atom_site_aniso_label
_atom_site_aniso_U_11
_atom_site_aniso_U_22
_atom_site_aniso_U_33
_atom_site_aniso_U_23
_atom_site_aniso_U_13
_atom_site_aniso_U_12
C11 0.123(17) 0.33(4) 0.175(19) 0.05(2) 0.008(15) 0.00(2)
C12 0.124(14) 0.25(2) 0.172(17) -0.042(17) 0.051(13) -0.056(15)
C13 0.33(4) 0.161(19) 0.27(3) 0.08(2) -0.09(3) -0.07(2)
C14 0.124(14) 0.141(15) 0.166(17) 0.024(14) 0.035(13) -0.004(11)
O01 0.123(9) 0.130(9) 0.182(11) 0.001(9) -0.006(8) -0.013(7)
C02 0.138(19) 0.19(3) 0.19(3) 0.08(2) 0.065(18) 0.05(2)
O02 0.150(10) 0.107(8) 0.153(10) 0.004(8) 0.010(8) -0.008(7)
N11 0.134(13) 0.126(12) 0.159(14) 0.014(10) -0.008(10) 0.019(10)
C11A 0.121(12) 0.090(9) 0.167(14) -0.009(10) 0.058(12) -0.008(8)
C11' 0.126(11) 0.073(8) 0.123(11) -0.012(7) 0.051(9) -0.018(7)
O11 0.138(8) 0.072(5) 0.149(8) -0.010(5) 0.047(7) 0.000(5)
C11B 0.20(2) 0.128(15) 0.19(2) -0.034(15) 0.098(18) -0.004(14)
C11G 0.21(2) 0.109(13) 0.156(16) -0.008(12) 0.075(15) -0.009(13)
C11D 0.30(3) 0.120(15) 0.157(17) 0.008(13) 0.058(18) 0.011(17)
C11E 0.37(4) 0.18(2) 0.166(18) -0.026(17) 0.15(2) 0.01(2)
N12 0.112(9) 0.088(7) 0.117(8) 0.010(6) 0.041(7) 0.000(6)
C12A 0.102(11) 0.127(12) 0.130(12) 0.013(10) 0.039(10) -0.005(9)
C12' 0.128(14) 0.126(14) 0.140(13) -0.019(11) 0.051(11) 0.012(11)
O12 0.141(9) 0.078(6) 0.165(9) -0.004(6) 0.030(7) -0.010(5)
C12B 0.139(14) 0.127(12) 0.142(13) -0.004(10) 0.073(12) 0.012(10)
C12G 0.121(12) 0.093(10) 0.135(12) -0.010(9) 0.042(10) -0.015(9)
C12D 0.136(15) 0.150(16) 0.160(18) -0.029(14) 0.035(14) -0.014(12)
C12E 0.151(19) 0.126(15) 0.22(2) -0.016(15) 0.091(18) -0.039(15)
C12F 0.166(19) 0.123(15) 0.157(18) -0.009(13) 0.070(16) 0.022(13)
O12T 0.157(11) 0.248(16) 0.132(9) 0.015(10) 0.013(8) 0.061(11)
C12Z 0.18(2) 0.107(13) 0.20(2) -0.037(13) 0.095(17) -0.023(13)
C12H 0.126(14) 0.131(13) 0.132(14) -0.008(11) 0.032(12) -0.016(11)
N13 0.120(10) 0.087(7) 0.152(10) 0.004(7) 0.038(9) -0.012(7)
C13A 0.115(12) 0.107(11) 0.151(13) 0.013(10) 0.035(11) 0.007(9)
C13' 0.121(14) 0.118(14) 0.167(16) 0.011(12) 0.020(12) 0.020(11)
O13 0.149(9) 0.119(8) 0.132(8) -0.015(7) 0.034(7) -0.014(7)
C13B 0.159(17) 0.149(15) 0.142(14) -0.034(13) 0.043(13) -0.013(13)
C13G 0.159(18) 0.19(2) 0.159(16) -0.021(15) -0.023(14) 0.021(15)
C13D 0.21(2) 0.185(19) 0.173(17) 0.000(15) 0.111(17) -0.002(17)
N14 0.108(10) 0.118(10) 0.156(12) 0.000(9) 0.032(9) 0.001(8)
C14A 0.116(12) 0.103(11) 0.170(15) 0.002(10) 0.041(11) 0.017(9)
C14' 0.125(16) 0.150(17) 0.192(19) 0.006(15) 0.073(16) 0.035(13)
O14 0.132(10) 0.167(11) 0.147(9) -0.004(8) 0.050(8) -0.003(8)
C14B 0.170(17) 0.097(11) 0.189(17) -0.011(11) 0.078(14) 0.018(11)
C14G 0.25(3) 0.137(18) 0.37(4) -0.03(2) 0.21(3) -0.002(17)
C14D 0.165(16) 0.097(11) 0.203(18) -0.027(12) 0.074(15) 0.001(11)
N15 0.177(16) 0.127(12) 0.150(12) 0.013(10) 0.053(12) -0.002(12)
C15A 0.144(16) 0.20(2) 0.130(15) -0.005(16) 0.042(13) 0.026(16)
C15' 0.16(2) 0.137(16) 0.22(3) -0.001(19) 0.03(2) 0.020(13)
O15 0.213(16) 0.201(15) 0.170(12) 0.016(12) 0.027(11) 0.045(13)
C15B 0.161(18) 0.123(14) 0.26(3) 0.032(15) 0.11(2) -0.024(12)
C15G 0.150(18) 0.18(2) 0.182(19) 0.025(16) 0.019(16) 0.009(15)
C15D 0.118(14) 0.158(19) 0.21(2) -0.032(16) 0.051(14) -0.046(13)
N16 0.134(13) 0.140(12) 0.153(12) -0.004(11) 0.030(11) -0.030(10)
C16A 0.158(17) 0.103(12) 0.23(2) 0.013(14) 0.087(18) 0.002(12)
C16' 0.26(3) 0.074(10) 0.27(3) -0.026(13) 0.18(3) -0.050(13)
O16 0.116(8) 0.094(7) 0.222(13) -0.005(8) 0.001(8) -0.005(6)
C16B 0.168(19) 0.19(2) 0.135(15) 0.011(14) 0.001(14) -0.066(16)
C16G 0.18(2) 0.19(2) 0.19(2) -0.034(19) -0.021(18) 0.02(2)
C16D 0.53(7) 0.43(7) 0.15(2) -0.11(3) 0.01(3) 0.04(5)
C16E 0.49(6) 0.13(2) 0.37(5) 0.04(3) -0.01(4) -0.11(3)
N17 0.156(14) 0.088(9) 0.194(16) -0.002(9) 0.060(12) 0.008(9)
C17A 0.117(12) 0.121(12) 0.137(12) 0.030(10) 0.044(11) 0.009(10)
C17' 0.137(13) 0.089(10) 0.157(15) 0.007(10) 0.058(12) -0.012(9)
O17 0.207(12) 0.084(6) 0.155(9) 0.007(7) 0.050(9) 0.002(7)
C17B 0.113(12) 0.106(11) 0.158(15) 0.011(10) 0.030(11) -0.004(9)
C17G 0.21(2) 0.085(10) 0.144(14) -0.009(10) 0.077(15) -0.011(13)
C17D 0.147(16) 0.106(12) 0.165(16) 0.020(11) 0.063(13) 0.013(11)
C17E 0.125(16) 0.19(2) 0.21(2) -0.003(18) 0.032(16) -0.030(15)
C17F 0.19(3) 0.26(3) 0.19(2) 0.07(2) 0.002(19) 0.07(3)
C17Z 0.38(5) 0.127(19) 0.27(3) 0.08(2) -0.01(3) -0.09(3)
C17H 0.15(2) 0.22(3) 0.47(7) 0.03(4) 0.02(3) -0.08(2)
N18 0.161(12) 0.098(9) 0.175(13) 0.003(9) 0.066(10) 0.000(8)
C18A 0.19(2) 0.093(10) 0.162(15) 0.007(10) 0.086(15) 0.028(12)
C18' 0.17(2) 0.21(2) 0.15(2) 0.024(18) 0.076(19) 0.039(18)
O18 0.187(16) 0.206(16) 0.191(16) -0.046(13) 0.059(13) -0.020(12)
C18B 0.138(16) 0.140(16) 0.183(19) 0.000(14) 0.057(14) -0.009(12)
C18G 0.23(2) 0.106(13) 0.149(15) -0.020(11) 0.038(14) -0.002(13)
C18D 0.18(2) 0.19(2) 0.136(15) -0.023(15) 0.024(14) -0.015(18)
O1M 0.220(17) 0.222(17) 0.183(13) -0.035(12) 0.071(13) 0.044(14)
C1M 0.16(2) 0.48(5) 0.23(3) 0.02(3) 0.11(2) 0.01(3)
C21 0.22(3) 0.22(3) 0.59(7) 0.13(4) -0.08(4) 0.08(3)
C22 0.25(4) 0.20(4) 0.65(12) 0.12(5) -0.15(6) -0.01(3)
C23 0.26(5) 0.75(13) 0.35(5) 0.25(8) 0.12(4) 0.19(6)
C24 0.13(2) 0.19(3) 0.29(4) 0.00(3) 0.00(2) -0.01(2)
O03 0.177(17) 0.161(14) 0.29(2) 0.066(14) 0.011(16) 0.021(13)
C04 0.18(2) 0.121(17) 0.25(3) 0.029(18) 0.03(2) -0.034(17)
O04 0.226(17) 0.186(15) 0.172(13) 0.014(11) 0.004(11) -0.056(13)
N21 0.164(16) 0.113(11) 0.171(14) 0.009(10) -0.021(12) 0.020(12)
C21A 0.178(19) 0.126(15) 0.167(16) -0.024(13) 0.081(16) -0.040(14)
C21' 0.148(16) 0.094(11) 0.22(2) -0.051(14) 0.030(16) -0.050(11)
O21 0.246(16) 0.118(9) 0.137(9) -0.003(8) 0.003(10) -0.038(10)
C21B 0.26(3) 0.075(11) 0.26(3) 0.018(14) 0.06(2) -0.009(13)
C21G 0.61(8) 0.13(2) 0.31(4) 0.07(2) 0.23(4) 0.16(3)
C21D 0.40(5) 0.20(3) 0.31(4) 0.00(3) 0.06(3) 0.12(3)
C21E 0.59(7) 0.27(4) 0.24(3) -0.03(3) 0.26(4) 0.03(4)
N22 0.130(12) 0.133(12) 0.147(12) -0.023(11) 0.014(10) -0.003(9)
C22A 0.151(16) 0.092(10) 0.171(17) -0.020(11) 0.063(14) -0.012(10)
C22' 0.099(11) 0.090(11) 0.25(2) 0.005(13) 0.051(13) -0.006(9)
O22 0.125(8) 0.092(6) 0.160(9) -0.008(6) 0.032(7) -0.011(6)
C22B 0.119(11) 0.083(9) 0.171(14) -0.019(9) 0.019(11) 0.011(8)
C22G 0.121(13) 0.129(14) 0.185(17) 0.018(12) 0.031(12) 0.039(11)
C22D 0.125(17) 0.152(19) 0.40(4) -0.08(2) 0.02(2) -0.002(14)
C22E 0.20(3) 0.22(3) 0.66(9) -0.15(5) -0.01(4) 0.11(3)
C22F 0.26(4) 0.14(3) 0.51(8) -0.01(4) 0.05(5) 0.09(3)
O22T 0.26(3) 0.36(4) 0.74(7) -0.04(4) 0.04(4) 0.21(3)
C22Z 0.23(3) 0.16(3) 0.31(4) -0.05(2) -0.01(3) 0.07(3)
C22H 0.24(2) 0.088(11) 0.25(3) -0.016(14) 0.11(2) 0.023(13)
N23 0.123(10) 0.114(9) 0.114(8) -0.004(7) 0.014(8) 0.012(8)
C23A 0.120(12) 0.095(10) 0.167(14) 0.010(10) 0.057(12) -0.007(8)
C23' 0.112(12) 0.142(16) 0.156(16) 0.027(13) 0.058(11) 0.025(11)
O23 0.151(9) 0.073(6) 0.157(9) 0.005(6) 0.036(7) -0.004(5)
C23B 0.131(14) 0.145(15) 0.139(13) -0.002(12) 0.024(12) 0.016(11)
C23G 0.21(2) 0.139(16) 0.187(17) -0.036(14) 0.085(16) 0.005(15)
C23D 0.115(13) 0.146(15) 0.196(19) -0.005(14) 0.012(13) 0.009(11)
N24 0.116(9) 0.089(8) 0.185(13) -0.009(8) 0.050(9) 0.001(7)
C24A 0.177(16) 0.090(10) 0.166(15) -0.005(10) 0.069(13) 0.035(10)
C24' 0.161(17) 0.074(9) 0.151(15) 0.012(9) 0.047(13) 0.048(10)
O24 0.174(12) 0.102(7) 0.143(9) -0.004(7) 0.039(9) 0.009(7)
C24B 0.198(19) 0.087(10) 0.178(16) 0.004(11) 0.078(15) -0.018(11)
C24G 0.30(3) 0.046(7) 0.25(3) 0.003(11) 0.11(2) 0.021(11)
C24D 0.192(18) 0.048(7) 0.25(2) -0.006(10) 0.093(17) -0.033(9)
N25 0.118(10) 0.074(7) 0.160(11) 0.010(7) 0.040(8) 0.016(6)
C25A 0.134(12) 0.074(8) 0.186(15) -0.034(9) 0.042(11) 0.029(8)
C25' 0.158(17) 0.143(16) 0.112(12) -0.025(11) 0.079(13) -0.047(13)
O25 0.150(11) 0.125(9) 0.151(10) 0.010(8) 0.044(8) 0.019(8)
C25B 0.133(14) 0.085(9) 0.189(16) -0.035(10) 0.048(13) -0.001(9)
C25G 0.167(18) 0.108(12) 0.136(13) 0.002(10) 0.026(12) 0.013(11)
C25D 0.156(18) 0.114(13) 0.22(2) 0.029(14) 0.069(18) 0.020(12)
N26 0.140(10) 0.100(8) 0.121(8) -0.009(7) 0.061(8) -0.013(7)
C26A 0.133(13) 0.107(10) 0.132(12) -0.004(10) 0.060(11) -0.005(9)
C26' 0.165(17) 0.104(13) 0.162(16) 0.010(12) 0.064(13) 0.029(12)
O26 0.190(11) 0.077(6) 0.145(9) 0.009(6) 0.028(8) 0.015(6)
C26B 0.168(17) 0.125(14) 0.192(18) 0.002(13) 0.103(15) 0.015(12)
C26G 0.142(16) 0.183(19) 0.157(16) -0.011(14) 0.058(14) -0.004(13)
C26D 0.44(5) 0.097(15) 0.40(4) 0.01(2) 0.25(4) -0.06(2)
C26E 0.23(3) 0.24(3) 0.36(4) 0.13(3) 0.15(3) 0.03(2)
N27 0.127(11) 0.091(8) 0.153(12) -0.009(8) 0.023(9) -0.007(7)
C27A 0.132(14) 0.097(11) 0.166(16) 0.011(11) 0.040(13) -0.006(10)
C27' 0.19(2) 0.081(11) 0.21(2) -0.012(13) 0.026(17) -0.013(12)
O27 0.31(2) 0.135(11) 0.180(12) -0.005(10) 0.097(12) -0.047(12)
C27B 0.179(18) 0.091(10) 0.168(16) -0.003(10) 0.032(14) 0.020(11)
C27G 0.17(2) 0.18(2) 0.18(2) -0.02(2) 0.019(18) 0.004(18)
C27D 0.38(5) 0.13(2) 0.24(3) 0.02(2) 0.09(3) 0.01(2)
C27E 0.48(9) 0.60(11) 0.13(2) 0.04(4) -0.14(4) -0.23(7)
C27F 0.24(6) 0.32(8) 0.8(2) 0.08(11) -0.18(11) 0.05(6)
C27Z 0.28(7) 0.44(13) 0.30(6) -0.18(8) -0.10(5) -0.06(8)
C27H 0.22(3) 0.127(17) 0.29(3) 0.04(2) -0.03(2) 0.009(18)
N28 0.31(3) 0.089(10) 0.198(17) -0.019(10) 0.117(18) -0.023(12)
C28A 0.26(4) 0.38(6) 0.126(17) -0.01(3) 0.07(2) -0.06(4)
C28' 0.41(8) 0.27(4) 0.26(5) 0.14(4) 0.08(6) 0.03(5)
O28 1.07(14) 1.09(16) 0.27(4) -0.22(6) 0.38(6) -0.69(13)
C28B 0.17(3) 0.20(3) 0.65(10) 0.03(5) 0.05(4) 0.03(3)
C28G 0.59(10) 0.23(5) 0.53(8) -0.11(5) 0.42(8) -0.15(6)
C28D 0.50(9) 1.1(2) 0.33(7) -0.37(11) 0.19(7) -0.53(13)
O2M 0.32(3) 0.38(4) 0.146(15) -0.001(19) 0.029(18) 0.18(3)
C2M 0.54(7) 0.23(3) 0.137(19) -0.03(2) -0.10(3) 0.05(4)
O1W 0.192(14) 0.127(10) 0.36(2) 0.029(13) 0.033(15) 0.042(10)
O2W 0.254(18) 0.32(3) 0.250(18) -0.064(18) 0.096(15) -0.048(17)
O3W 0.262(17) 0.39(2) 0.394(19) -0.086(16) 0.121(15) 0.026(15)

loop_
_atom_type_symbol
_atom_type_description
_atom_type_scat_dispersion_real
_atom_type_scat_dispersion_imag
_atom_type_scat_source
C C 0.0181 0.0000 'International Tables Vol C Tables 4.2.6.8 and 6.1.1.4'
H H 0.0000 0.0000 'International Tables Vol C Tables 4.2.6.8 and 6.1.1.4'
N N 0.0311 0.0000 'International Tables Vol C Tables 4.2.6.8 and 6.1.1.4'
O O 0.0492 0.0000 'International Tables Vol C Tables 4.2.6.8 and 6.1.1.4'

loop_
_geom_angle_atom_site_label_1
_geom_angle_atom_site_label_2
_geom_angle_atom_site_label_3
_geom_angle
C12 C14 O01 108.8(18)
C12 C14 C11 110.6(19)
O01 C14 C11 110.6(17)
C12 C14 C13 118(2)
O01 C14 C13 103.5(16)
C11 C14 C13 105(2)
C02 O01 C14 122(2)
O02 C02 N11 136(3)
O02 C02 O01 121(3)
N11 C02 O01 103(2)
C02 N11 C11A 118.2(18)
C11' C11A C11B 115.5(15)
C11' C11A N11 105.4(14)
C11B C11A N11 106.3(16)
O11 C11' N12 127.1(14)
O11 C11' C11A 118.9(14)
N12 C11' C11A 114.0(12)
C11A C11B C11G 115.6(18)
C11B C11G C11D 111.6(19)
C11B C11G C11E 109.3(19)
C11D C11G C11E 107.2(19)
C11' N12 C12A 117.6(12)
N12 C12A C12B 112.6(14)
N12 C12A C12' 111.3(14)
C12B C12A C12' 106.7(13)
O12 C12' N13 128.2(18)
O12 C12' C12A 117.9(17)
N13 C12' C12A 113.0(17)
C12A C12B C12G 113.2(13)
C12H C12G C12D 128(2)
C12H C12G C12B 117.0(18)
C12D C12G C12B 114.5(17)
C12G C12D C12E 112.2(19)
C12F C12E C12D 122(2)
C12E C12F C12Z 121(2)
C12E C12F O12T 121(2)
C12Z C12F O12T 117(2)
C12F C12Z C12H 118(2)
C12G C12H C12Z 117(2)
C12' N13 C13A 124.4(14)
C13' C13A N13 103.1(14)
C13' C13A C13B 112.2(16)
N13 C13A C13B 115.3(15)
O13 C13' N14 117.4(19)
O13 C13' C13A 120.6(18)
N14 C13' C13A 122.0(19)
C13G C13B C13D 114(2)
C13G C13B C13A 108.6(16)
C13D C13B C13A 104.5(16)
C13' N14 C14D 126.7(17)
C13' N14 C14A 117.3(15)
C14D N14 C14A 115.6(15)
C14B C14A C14' 108.3(16)
C14B C14A N14 99.9(14)
C14' C14A N14 111.4(14)
O14 C14' N15 122(2)
O14 C14' C14A 119(2)
N15 C14' C14A 119(2)
C14A C14B C14G 102.9(16)
C14D C14G C14B 104.5(19)
N14 C14D C14G 99.4(16)
C14' N15 C15D 127(2)
C14' N15 C15A 120(2)
C15D N15 C15A 113.2(18)
C15' C15A N15 116(2)
C15' C15A C15B 111(2)
N15 C15A C15B 100.4(17)
O15 C15' N16 114(2)
O15 C15' C15A 124(3)
N16 C15' C15A 122(2)
C15A C15B C15G 103.8(19)
C15D C15G C15B 107(2)
N15 C15D C15G 103(2)
C15' N16 C16A 123(2)
C16B C16A N16 106.3(19)
C16B C16A C16' 115.8(19)
N16 C16A C16' 111.5(18)
N17 C16' O16 126(2)
N17 C16' C16A 121.8(18)
O16 C16' C16A 112(3)
C16G C16B C16A 117.3(19)
C16B C16G C16E 116(2)
C16B C16G C16D 111(3)
C16E C16G C16D 113(3)
C16' N17 C17A 119.3(18)
N17 C17A C17' 108.5(16)
N17 C17A C17B 99.1(14)
C17' C17A C17B 113.4(14)
O17 C17' N18 120.0(17)
O17 C17' C17A 120.2(16)
N18 C17' C17A 119.5(15)
C17G C17B C17A 116.9(15)
C17H C17G C17D 124(3)
C17H C17G C17B 106(2)
C17D C17G C17B 129(2)
C17G C17D C17E 126(2)
C17D C17E C17F 116(2)
C17E C17F C17Z 111(3)
C17H C17Z C17F 128(3)
C17G C17H C17Z 113(3)
C17' N18 C18A 124.3(15)
C18' C18A N18 108.5(19)
C18' C18A C18B 110.3(18)
N18 C18A C18B 111.6(15)
O18 C18' O1M 118(3)
O18 C18' C18A 131(3)
O1M C18' C18A 111(3)
C18D C18B C18G 108.7(19)
C18D C18B C18A 109.3(18)
C18G C18B C18A 116.8(19)
C18' O1M C1M 120(2)
O03 C24 C23 118(4)
O03 C24 C21 100(3)
C23 C24 C21 125(4)
O03 C24 C22 107(4)
C23 C24 C22 96(4)
C21 C24 C22 110(4)
C04 O03 C24 129(2)
O04 C04 N21 127(3)
O04 C04 O03 119(3)
N21 C04 O03 114(2)
C04 N21 C21A 120(2)
C21B C21A C21' 98.4(18)
C21B C21A N21 116(2)
C21' C21A N21 108.5(17)
O21 C21' N22 118.9(19)
O21 C21' C21A 120(2)
N22 C21' C21A 120.5(18)
C21G C21B C21A 135(3)
C21B C21G C21D 115(4)
C21B C21G C21E 120(3)
C21D C21G C21E 102(3)
C21' N22 C22A 124.7(16)
C22B C22A N22 105.5(15)
C22B C22A C22' 107.9(17)
N22 C22A C22' 111.1(16)
O22 C22' N23 126.8(19)
O22 C22' C22A 124.4(17)
N23 C22' C22A 108.7(16)
C22A C22B C22G 116.4(16)
C22D C22G C22H 113.4(18)
C22D C22G C22B 129.1(19)
C22H C22G C22B 117.5(19)
C22E C22D C22G 128(3)
C22F C22E C22D 113(4)
O22T C22F C22E 113(5)
O22T C22F C22Z 116(4)
C22E C22F C22Z 131(3)
C22F C22Z C22H 117(3)
C22Z C22H C22G 118(2)
C22' N23 C23A 122.4(15)
C23' C23A C23B 112.2(15)
C23' C23A N23 105.8(13)
C23B C23A N23 113.2(14)
O23 C23' N24 120.3(18)
O23 C23' C23A 118.6(16)
N24 C23' C23A 120.9(18)
C23A C23B C23D 113.1(17)
C23A C23B C23G 112.5(16)
C23D C23B C23G 105.9(16)
C23' N24 C24D 126.2(17)
C23' N24 C24A 118.6(14)
C24D N24 C24A 113.6(15)
C24' C24A N24 113.8(16)
C24' C24A C24B 114.5(16)
N24 C24A C24B 101.8(13)
N25 C24' O24 117.0(14)
N25 C24' C24A 125(2)
O24 C24' C24A 117.7(16)
C24G C24B C24A 106.1(16)
C24B C24G C24D 105.1(16)
N24 C24D C24G 97.3(15)
C24' N25 C25A 124.7(16)
C24' N25 C25D 121.7(15)
C25A N25 C25D 113.6(14)
N25 C25A C25B 102.5(14)
N25 C25A C25' 115.7(15)
C25B C25A C25' 112.1(14)
O25 C25' N26 129.3(17)
O25 C25' C25A 114.2(16)
N26 C25' C25A 116(2)
C25G C25B C25A 99.4(13)
C25B C25G C25D 109.1(17)
N25 C25D C25G 100.6(16)
C25' N26 C26A 120.0(15)
N26 C26A C26B 111.8(15)
N26 C26A C26' 110.4(14)
C26B C26A C26' 105.7(15)
O26 C26' N27 120(2)
O26 C26' C26A 125.3(19)
N27 C26' C26A 114.2(16)
C26A C26B C26G 119.2(18)
C26D C26G C26B 112.5(19)
C26D C26G C26E 105(2)
C26B C26G C26E 109.8(19)
C26' N27 C27A 126.8(15)
C27' C27A C27B 114.0(18)
C27' C27A N27 107.8(16)
C27B C27A N27 110.1(16)
O27 C27' N28 118(3)
O27 C27' C27A 120.9(19)
N28 C27' C27A 122(2)
C27G C27B C27A 113.4(17)
C27D C27G C27B 121(3)
C27D C27G C27H 118(3)
C27B C27G C27H 121(3)
C27E C27D C27G 120(4)
C27F C27E C27D 122(7)
C27Z C27F C27E 119(9)
C27F C27Z C27H 135(10)
C27G C27H C27Z 102(4)
C27' N28 C28A 123(2)
C28' C28A N28 94(2)
C28' C28A C28B 122(4)
N28 C28A C28B 120(3)
O28 C28' O2M 106(4)
O28 C28' C28A 112(3)
O2M C28' C28A 135(4)
C28G C28B C28D 140(6)
C28G C28B C28A 91(4)
C28D C28B C28A 109(4)
C28' O2M C2M 145(3)

loop_
_geom_bond_atom_site_label_1
_geom_bond_atom_site_label_2
_geom_bond_distance
C11 C14 1.52(3)
C12 C14 1.46(2)
C13 C14 1.60(3)
C14 O01 1.51(2)
O01 C02 1.42(2)
C02 O02 1.14(3)
C02 N11 1.29(3)
N11 C11A 1.50(2)
C11A C11' 1.515(19)
C11A C11B 1.50(2)
C11' O11 1.207(14)
C11' N12 1.344(17)
C11B C11G 1.54(3)
C11G C11D 1.49(3)
C11G C11E 1.56(3)
N12 C12A 1.432(17)
C12A C12B 1.58(2)
C12A C12' 1.54(2)
C12' O12 1.24(2)
C12' N13 1.32(2)
C12B C12G 1.60(2)
C12G C12H 1.25(2)
C12G C12D 1.39(2)
C12D C12E 1.38(3)
C12E C12F 1.31(3)
C12F C12Z 1.35(3)
C12F O12T 1.47(2)
C12Z C12H 1.39(3)
N13 C13A 1.475(19)
C13A C13' 1.49(2)
C13A C13B 1.56(2)
C13' O13 1.27(2)
C13' N14 1.36(2)
C13B C13G 1.55(2)
C13B C13D 1.51(2)
N14 C14D 1.43(2)
N14 C14A 1.49(2)
C14A C14B 1.54(2)
C14A C14' 1.53(3)
C14' O14 1.28(2)
C14' N15 1.34(3)
C14B C14G 1.51(3)
C14G C14D 1.51(2)
N15 C15D 1.47(2)
N15 C15A 1.48(2)
C15A C15' 1.41(3)
C15A C15B 1.56(3)
C15' O15 1.30(3)
C15' N16 1.36(3)
C15B C15G 1.47(3)
C15G C15D 1.50(3)
N16 C16A 1.52(2)
C16A C16B 1.53(3)
C16A C16' 1.52(3)
C16' N17 1.24(3)
C16' O16 1.32(2)
C16B C16G 1.52(3)
C16G C16E 1.48(3)
C16G C16D 1.56(4)
N17 C17A 1.41(2)
C17A C17' 1.44(2)
C17A C17B 1.59(2)
C17' O17 1.252(17)
C17' N18 1.306(19)
C17B C17G 1.47(2)
C17G C17H 1.29(4)
C17G C17D 1.32(2)
C17D C17E 1.39(3)
C17E C17F 1.44(3)
C17F C17Z 1.44(4)
C17Z C17H 1.42(4)
N18 C18A 1.47(2)
C18A C18' 1.44(3)
C18A C18B 1.54(3)
C18' O18 1.20(3)
C18' O1M 1.31(3)
C18B C18D 1.49(2)
C18B C18G 1.49(2)
O1M C1M 1.50(3)
C21 C24 1.50(4)
C22 C24 1.39(5)
C23 C24 1.48(5)
C24 O03 1.37(3)
O03 C04 1.35(3)
C04 O04 1.22(3)
C04 N21 1.32(3)
N21 C21A 1.45(2)
C21A C21B 1.48(3)
C21A C21' 1.53(3)
C21' O21 1.27(2)
C21' N22 1.37(3)
C21B C21G 1.29(4)
C21G C21D 1.47(4)
C21G C21E 1.61(4)
N22 C22A 1.45(2)
C22A C22B 1.46(2)
C22A C22' 1.47(2)
C22' O22 1.211(18)
C22' N23 1.31(2)
C22B C22G 1.52(2)
C22G C22D 1.48(3)
C22G C22H 1.50(3)
C22D C22E 1.35(3)
C22E C22F 1.33(5)
C22F O22T 1.36(3)
C22F C22Z 1.38(5)
C22Z C22H 1.44(3)
N23 C23A 1.574(19)
C23A C23' 1.49(2)
C23A C23B 1.47(2)
C23' O23 1.27(2)
C23' N24 1.34(2)
C23B C23D 1.51(2)
C23B C23G 1.60(2)
N24 C24D 1.492(17)
N24 C24A 1.51(2)
C24A C24' 1.44(2)
C24A C24B 1.57(2)
C24' N25 1.303(19)
C24' O24 1.30(2)
C24B C24G 1.46(2)
C24G C24D 1.62(3)
N25 C25A 1.468(17)
N25 C25D 1.41(2)
C25A C25B 1.56(2)
C25A C25' 1.56(2)
C25' O25 1.20(2)
C25' N26 1.26(2)
C25B C25G 1.44(2)
C25G C25D 1.55(2)
N26 C26A 1.466(18)
C26A C26B 1.47(2)
C26A C26' 1.50(2)
C26' O26 1.227(19)
C26' N27 1.34(2)
C26B C26G 1.45(2)
C26G C26D 1.55(3)
C26G C26E 1.49(3)
N27 C27A 1.49(2)
C27A C27' 1.47(3)
C27A C27B 1.49(2)
C27' O27 1.26(2)
C27' N28 1.33(2)
C27B C27G 1.58(3)
C27G C27D 1.52(4)
C27G C27H 1.45(3)
C27D C27E 1.37(4)
C27E C27F 1.26(15)
C27F C27Z 1.06(19)
C27Z C27H 1.65(6)
N28 C28A 1.56(3)
C28A C28' 1.514(19)
C28A C28B 1.69(5)
C28' O28 1.237(19)
C28' O2M 1.322(19)
C28B C28G 1.37(5)
C28B C28D 1.62(6)
O2M C2M 1.54(4)

loop_
_geom_torsion_atom_site_label_1
_geom_torsion_atom_site_label_2
_geom_torsion_atom_site_label_3
_geom_torsion_atom_site_label_4
_geom_torsion
C12 C14 O01 C02 -56(3)
C11 C14 O01 C02 65(2)
C13 C14 O01 C02 177(2)
C14 O01 C02 O02 -5(3)
C14 O01 C02 N11 171.8(18)
O02 C02 N11 C11A -7(4)
O01 C02 N11 C11A 177.4(14)
C02 N11 C11A C11' -134.9(19)
C02 N11 C11A C11B 102(2)
C11B C11A C11' O11 69(2)
N11 C11A C11' O11 -47.8(18)
C11B C11A C11' N12 -109.8(17)
N11 C11A C11' N12 133.3(14)
C11' C11A C11B C11G 67(2)
N11 C11A C11B C11G -176.9(16)
C11A C11B C11G C11D 70(2)
C11A C11B C11G C11E -171.8(18)
O11 C11' N12 C12A 9(2)
C11A C11' N12 C12A -172.0(13)
C11' N12 C12A C12B 101.3(16)
C11' N12 C12A C12' -138.9(14)
N12 C12A C12' O12 -41(2)
C12B C12A C12' O12 82.3(18)
N12 C12A C12' N13 149.2(14)
C12B C12A C12' N13 -87.6(16)
N12 C12A C12B C12G -57.8(19)
C12' C12A C12B C12G 179.9(14)
C12A C12B C12G C12H 76(2)
C12A C12B C12G C12D -98.4(17)
C12H C12G C12D C12E 6(3)
C12B C12G C12D C12E 179.0(16)
C12G C12D C12E C12F -4(3)
C12D C12E C12F C12Z 8(3)
C12D C12E C12F O12T 175.8(17)
C12E C12F C12Z C12H -12(3)
O12T C12F C12Z C12H 179.3(16)
C12D C12G C12H C12Z -11(3)
C12B C12G C12H C12Z 176.4(14)
C12F C12Z C12H C12G 13(3)
O12 C12' N13 C13A -5(3)
C12A C12' N13 C13A 164.1(13)
C12' N13 C13A C13' -112.8(18)
C12' N13 C13A C13B 124.6(18)
N13 C13A C13' O13 -85(2)
C13B C13A C13' O13 40(2)
N13 C13A C13' N14 94.4(18)
C13B C13A C13' N14 -141.0(18)
C13' C13A C13B C13G 60(2)
N13 C13A C13B C13G 177.2(16)
C13' C13A C13B C13D -178.2(17)
N13 C13A C13B C13D -61(2)
O13 C13' N14 C14D 177.6(18)
C13A C13' N14 C14D -1(3)
O13 C13' N14 C14A 5(2)
C13A C13' N14 C14A -174.4(15)
C13' N14 C14A C14B 170.6(15)
C14D N14 C14A C14B -3(2)
C13' N14 C14A C14' 56(2)
C14D N14 C14A C14' -117.5(19)
C14B C14A C14' O14 -62(2)
N14 C14A C14' O14 47(2)
C14B C14A C14' N15 121.2(19)
N14 C14A C14' N15 -129.8(17)
C14' C14A C14B C14G 143.6(19)
N14 C14A C14B C14G 27.0(19)
C14A C14B C14G C14D -42(2)
C13' N14 C14D C14G 165(2)
C14A N14 C14D C14G -22(2)
C14B C14G C14D N14 38(2)
O14 C14' N15 C15D -178.0(17)
C14A C14' N15 C15D -1(3)
O14 C14' N15 C15A 1(3)
C14A C14' N15 C15A 178.2(15)
C14' N15 C15A C15' -78(3)
C15D N15 C15A C15' 102(2)
C14' N15 C15A C15B 162.6(18)
C15D N15 C15A C15B -18(2)
N15 C15A C15' O15 177(2)
C15B C15A C15' O15 -69(3)
N15 C15A C15' N16 -7(3)
C15B C15A C15' N16 107(3)
C15' C15A C15B C15G -91(3)
N15 C15A C15B C15G 32(2)
C15A C15B C15G C15D -36(2)
C14' N15 C15D C15G 176.3(19)
C15A N15 C15D C15G -3(2)
C15B C15G C15D N15 25(2)
O15 C15' N16 C16A -3(3)
C15A C15' N16 C16A -179(2)
C15' N16 C16A C16B 153(2)
C15' N16 C16A C16' -80(3)
C16B C16A C16' N17 -119(3)
N16 C16A C16' N17 120(2)
C16B C16A C16' O16 57(2)
N16 C16A C16' O16 -65(2)
N16 C16A C16B C16G -67(3)
C16' C16A C16B C16G 168(2)
C16A C16B C16G C16E -52(4)
C16A C16B C16G C16D 178(3)
O16 C16' N17 C17A -5(4)
C16A C16' N17 C17A 170.7(18)
C16' N17 C17A C17' -89(2)
C16' N17 C17A C17B 152(2)
N17 C17A C17' O17 -57(2)
C17B C17A C17' O17 52(2)
N17 C17A C17' N18 129.5(18)
C17B C17A C17' N18 -121.4(18)
N17 C17A C17B C17G -175.6(16)
C17' C17A C17B C17G 70(2)
C17A C17B C17G C17H -140(3)
C17A C17B C17G C17D 37(3)
C17H C17G C17D C17E -5(4)
C17B C17G C17D C17E 179(2)
C17G C17D C17E C17F -8(3)
C17D C17E C17F C17Z 14(4)
C17E C17F C17Z C17H -12(6)
C17D C17G C17H C17Z 8(5)
C17B C17G C17H C17Z -175(3)
C17F C17Z C17H C17G 1(7)
O17 C17' N18 C18A 20(3)
C17A C17' N18 C18A -166.6(17)
C17' N18 C18A C18' -134.1(19)
C17' N18 C18A C18B 104(2)
N18 C18A C18' O18 -6(4)
C18B C18A C18' O18 117(3)
N18 C18A C18' O1M 170.6(17)
C18B C18A C18' O1M -67(2)
C18' C18A C18B C18D 170(2)
N18 C18A C18B C18D -69(2)
C18' C18A C18B C18G -66(3)
N18 C18A C18B C18G 55(2)
O18 C18' O1M C1M 0(4)
C18A C18' O1M C1M -177(2)
C23 C24 O03 C04 52(7)
C21 C24 O03 C04 -169(3)
C22 C24 O03 C04 -54(5)
C24 O03 C04 O04 0(5)
C24 O03 C04 N21 -177(3)
O04 C04 N21 C21A 1(5)
O03 C04 N21 C21A 178(2)
C04 N21 C21A C21B 123(3)
C04 N21 C21A C21' -127(2)
C21B C21A C21' O21 72(3)
N21 C21A C21' O21 -49(3)
C21B C21A C21' N22 -117(2)
N21 C21A C21' N22 122(2)
C21' C21A C21B C21G 87(4)
N21 C21A C21B C21G -158(4)
C21A C21B C21G C21D 36(6)
C21A C21B C21G C21E 158(3)
O21 C21' N22 C22A 4(3)
C21A C21' N22 C22A -167.6(17)
C21' N22 C22A C22B 113(2)
C21' N22 C22A C22' -130(2)
C22B C22A C22' O22 75(3)
N22 C22A C22' O22 -40(3)
C22B C22A C22' N23 -100.1(18)
N22 C22A C22' N23 144.8(17)
N22 C22A C22B C22G -76.8(19)
C22' C22A C22B C22G 164.4(15)
C22A C22B C22G C22D 98(3)
C22A C22B C22G C22H -82(2)
C22H C22G C22D C22E 2(5)
C22B C22G C22D C22E -179(4)
C22G C22D C22E C22F -8(8)
C22D C22E C22F O22T -175(4)
C22D C22E C22F C22Z 8(10)
O22T C22F C22Z C22H -179(4)
C22E C22F C22Z C22H -2(10)
C22F C22Z C22H C22G -5(6)
C22D C22G C22H C22Z 5(4)
C22B C22G C22H C22Z -175(3)
O22 C22' N23 C23A -13(3)
C22A C22' N23 C23A 161.7(14)
C22' N23 C23A C23' -108.7(19)
C22' N23 C23A C23B 128.1(18)
C23B C23A C23' O23 42(2)
N23 C23A C23' O23 -82.4(18)
C23B C23A C23' N24 -142.8(17)
N23 C23A C23' N24 93.3(18)
C23' C23A C23B C23D 63(2)
N23 C23A C23B C23D -177.6(14)
C23' C23A C23B C23G -177.4(15)
N23 C23A C23B C23G -58(2)
O23 C23' N24 C24D 174.8(17)
C23A C23' N24 C24D -1(3)
O23 C23' N24 C24A 10(2)
C23A C23' N24 C24A -165.4(15)
C23' N24 C24A C24' 50(2)
C24D N24 C24A C24' -116.4(19)
C23' N24 C24A C24B 173.7(16)
C24D N24 C24A C24B 7(2)
N24 C24A C24' N25 -124.4(19)
C24B C24A C24' N25 119(2)
N24 C24A C24' O24 51(2)
C24B C24A C24' O24 -66(2)
C24' C24A C24B C24G 143(2)
N24 C24A C24B C24G 19(2)
C24A C24B C24G C24D -37(2)
C23' N24 C24D C24G 167.1(17)
C24A N24 C24D C24G -28(2)
C24B C24G C24D N24 39(2)
O24 C24' N25 C25A 2(3)
C24A C24' N25 C25A 177.5(16)
O24 C24' N25 C25D -177.5(17)
C24A C24' N25 C25D -2(3)
C24' N25 C25A C25B 158.7(16)
C25D N25 C25A C25B -21.5(19)
C24' N25 C25A C25' -79(2)
C25D N25 C25A C25' 100.9(17)
N25 C25A C25' O25 172.1(16)
C25B C25A C25' O25 -71(2)
N25 C25A C25' N26 -12(2)
C25B C25A C25' N26 105.0(17)
N25 C25A C25B C25G 34.9(17)
C25' C25A C25B C25G -89.9(19)
C25A C25B C25G C25D -38(2)
C24' N25 C25D C25G 179.0(15)
C25A N25 C25D C25G -1(2)
C25B C25G C25D N25 26(2)
O25 C25' N26 C26A -1(3)
C25A C25' N26 C26A -176.2(13)
C25' N26 C26A C26B 161.0(15)
C25' N26 C26A C26' -81.6(18)
N26 C26A C26' O26 -57(2)
C26B C26A C26' O26 64(2)
N26 C26A C26' N27 114.9(17)
C26B C26A C26' N27 -124.0(17)
N26 C26A C26B C26G -173.2(16)
C26' C26A C26B C26G 67(2)
C26A C26B C26G C26D 71(3)
C26A C26B C26G C26E -172(2)
O26 C26' N27 C27A -8(3)
C26A C26' N27 C27A 179.4(15)
C26' N27 C27A C27' -80(2)
C26' N27 C27A C27B 154.8(17)
C27B C27A C27' O27 66(3)
N27 C27A C27' O27 -57(3)
C27B C27A C27' N28 -114(2)
N27 C27A C27' N28 124(2)
C27' C27A C27B C27G 59(2)
N27 C27A C27B C27G -179.7(18)
C27A C27B C27G C27D -98(3)
C27A C27B C27G C27H 82(3)
C27B C27G C27D C27E -177(4)
C27H C27G C27D C27E 4(6)
C27G C27D C27E C27F -5(11)
C27D C27E C27F C27Z -8(18)
C27E C27F C27Z C27H 24(24)
C27D C27G C27H C27Z 5(4)
C27B C27G C27H C27Z -174(3)
C27F C27Z C27H C27G -22(18)
O27 C27' N28 C28A 10(4)
C27A C27' N28 C28A -170(2)
C27' N28 C28A C28' -132(3)
C27' N28 C28A C28B 97(4)
N28 C28A C28' O28 162(6)
C28B C28A C28' O28 -69(7)
N28 C28A C28' O2M 18(6)
C28B C28A C28' O2M 147(5)
C28' C28A C28B C28G -50(5)
N28 C28A C28B C28G 67(5)
C28' C28A C28B C28D 165(4)
N28 C28A C28B C28D -78(5)
O28 C28' O2M C2M 31(8)
C28A C28' O2M C2M 176(4)
